data_1558548
loop_
_publ_author_name
'Koskenlinna, Markus'
'Kansikas, Jarno'
'Leskela, Tuula'

_publ_section_title
;
 Crystal Structure and Thermal Properties of Cobalt Hydrogenselenite
 Dihydrate, Co(HSeO3)2.2H2O
;
_journal_name_full 'Acta Chemica Scandinavica'
_journal_page_first 783
_journal_page_last 787
_journal_paper_doi 10.3891/acta.chem.scand.48-0783
_journal_volume 48
_journal_year 1994
_chemical_formula_sum 'Co H6 O8 Se2'
_chemical_formula_weight 350.9
_chemical_name_common
;
Cobalt Hydrogenselenite Dihydrate, Co(HSeO3)2.2H2O
;
_space_group_IT_number 14
_space_group_name_Hall '-P 2yn'
_space_group_name_H-M_alt 'P 1 21/n 1'
_symmetry_cell_setting monoclinic
_symmetry_Int_Tables_number 14
_symmetry_space_group_name_Hall '-P 2yn'
_symmetry_space_group_name_H-M 'P 1 21/n 1'
_cell_angle_alpha 90.
_cell_angle_beta 113.17(3)
_cell_angle_gamma 90.
_cell_formula_units_Z 2
_cell_length_a 7.117(1)
_cell_length_b 6.872(1)
_cell_length_c 8.018(2)
_cell_volume 360.51(14)
_diffrn_ambient_temperature 298
_diffrn_radiation_probe x-ray
_diffrn_radiation_type MoK\a
_diffrn_radiation_wavelength 0.71069
_exptl_absorpt_coefficient_mu 12.479
_exptl_crystal_density_diffrn 3.232
_exptl_crystal_F_000 330
_refine_ls_goodness_of_fit_ref 1.02
_refine_ls_number_parameters 53
_refine_ls_number_reflns 790
_refine_ls_R_factor_all 0.066
_refine_ls_R_factor_gt 0.065
_refine_ls_wR_factor_gt 0.0895
_refine_ls_wR_factor_ref 0.0923
_cod_data_source_file Acta-Chem-Scand-1994-48-783.cif
_cod_data_source_block 1
_cod_original_cell_volume 360.52(14)
_cod_original_sg_symbol_H-M 'P 21/n'
_cod_database_code 1558548

loop_
_space_group_symop_id
_space_group_symop_operation_xyz
1 x,y,z
2 1/2-x,1/2+y,1/2-z
3 -x,-y,-z
4 1/2+x,1/2-y,1/2+z

loop_
_atom_site_label
_atom_site_type_symbol
_atom_site_thermal_displace_type
_atom_site_fract_x
_atom_site_fract_y
_atom_site_fract_z
_atom_site_occupancy
_atom_site_U_iso_or_equiv
_atom_site_calc_flag
_atom_site_refinement_flags
_atom_site_disorder_assembly
_atom_site_disorder_group
Se Se Uiso 0.05310(10) 0.26910(10) 0.37630(10) 1.000 0.0180(10) . . . .
Co Co Uiso 0.50000 0.50000 0.50000 1.000 0.0160(10) . . . .
O1 O Uiso -0.1088(7) 0.4526(8) 0.2425(7) 1.000 0.032(2) . . . .
O2 O Uiso 0.2569(6) 0.3325(6) 0.3368(5) 1.000 0.0250(10) . . . .
O3 O Uiso -0.0374(6) 0.0773(6) 0.2424(6) 1.000 0.0220(10) . . . .
O4 O Uiso 0.6898(6) 0.2649(5) 0.4978(5) 1.000 0.0240(10) . . . .

loop_
_atom_type_symbol
_atom_type_description
_atom_type_scat_dispersion_real
_atom_type_scat_dispersion_imag
_atom_type_scat_source
Co Co 0.3494 0.9721 ' International Tables Vol C Tables 4.2.6.8 and 6.1.1.4'
O O 0.0106 0.0060 ' International Tables Vol C Tables 4.2.6.8 and 6.1.1.4'
Se Se -0.0929 2.2259 ' International Tables Vol C Tables 4.2.6.8 and 6.1.1.4'

loop_
_geom_angle_atom_site_label_1
_geom_angle_atom_site_label_2
_geom_angle_atom_site_label_3
_geom_angle
_geom_angle_site_symmetry_1
_geom_angle_site_symmetry_2
_geom_angle_site_symmetry_3
_geom_angle_publ_flag
O1 Se O2 96.2(2) . . . yes
O1 Se O3 100.4(2) . . . yes
O2 Se O3 103.3(2) . . . yes
O2 Co O4 86.98(16) . . . yes
O2 Co O3 86.28(17) . . 2_555 yes
O2 Co O2 180.00 . . 3_666 yes
O2 Co O4 93.02(16) . . 3_666 yes
O2 Co O3 93.72(17) . . 4_555 yes
O3 Co O4 82.71(16) 2_555 . . yes
O2 Co O4 93.02(16) 3_666 . . yes
O4 Co O4 180.00 . . 3_666 yes
O3 Co O4 97.29(16) 4_555 . . yes
O2 Co O3 93.72(17) 3_666 . 2_555 yes
O3 Co O4 97.29(16) 2_555 . 3_666 yes
O3 Co O3 180.00 2_555 . 4_555 yes
O2 Co O4 86.98(16) 3_666 . 3_666 yes
O2 Co O3 86.28(17) 3_666 . 4_555 yes
O3 Co O4 82.71(16) 4_555 . 3_666 yes
Se O2 Co 127.1(2) . . . yes
Se O3 Co 129.2(3) . . 2_545 yes

loop_
_geom_bond_atom_site_label_1
_geom_bond_atom_site_label_2
_geom_bond_distance
_geom_bond_site_symmetry_1
_geom_bond_site_symmetry_2
_geom_bond_publ_flag
Se O1 1.760(5) . . yes
Se O2 1.660(5) . . yes
Se O3 1.662(4) . . yes
Co O2 2.061(4) . . yes
Co O4 2.110(4) . . yes
Co O3 2.130(4) . 2_555 yes
Co O2 2.061(4) . 3_666 yes
Co O4 2.110(4) . 3_666 yes
Co O3 2.130(4) . 4_555 yes

loop_
_geom_torsion_atom_site_label_1
_geom_torsion_atom_site_label_2
_geom_torsion_atom_site_label_3
_geom_torsion_atom_site_label_4
_geom_torsion
_geom_torsion_site_symmetry_1
_geom_torsion_site_symmetry_2
_geom_torsion_site_symmetry_3
_geom_torsion_site_symmetry_4
_geom_torsion_publ_flag
O1 Se O2 Co 97.7(3) . . . . no
O3 Se O2 Co -160.0(3) . . . . no
O1 Se O3 Co 74.5(3) . . . 2_545 no
O2 Se O3 Co -24.5(3) . . . 2_545 no
O4 Co O2 Se 123.8(3) . . . . no
O3 Co O2 Se -153.3(3) 2_555 . . . no
O4 Co O2 Se -56.2(3) 3_666 . . . no
O3 Co O2 Se 26.7(3) 4_555 . . . no
